data_9004487
loop_
_publ_author_name
'Burns, P. C.'

_publ_section_title
;The structure of boltwoodite and implications of solid solution toward sodium
 boltwoodite
;
_journal_name_full 'The Canadian Mineralogist'
_journal_page_first 1069
_journal_page_last 1075
_journal_volume 36
_journal_year 1998
_chemical_formula_sum 'H4.84 K0.56 Na0.21 O7.27 Si U'
_chemical_name_mineral Boltwoodite
_space_group_IT_number 11
_symmetry_space_group_name_Hall '-P 2yb'
_symmetry_space_group_name_H-M 'P 1 21/m 1'
_cell_angle_alpha 90
_cell_angle_beta 104.982
_cell_angle_gamma 90
_cell_formula_units_Z 2
_cell_length_a 7.0772
_cell_length_b 7.0597
_cell_length_c 6.6479
_cell_volume 320.858
_database_code_amcsd 0005562
_exptl_crystal_density_diffrn 4.285
_cod_original_formula_sum 'U Si K.56 Na.21 O7.27 H4.84'
_cod_database_code 9004487

loop_
_space_group_symop_operation_xyz
x,y,z
x,1/2-y,z
-x,1/2+y,-z
-x,-y,-z

loop_
_atom_site_aniso_label
_atom_site_aniso_U_11
_atom_site_aniso_U_22
_atom_site_aniso_U_33
_atom_site_aniso_U_12
_atom_site_aniso_U_13
_atom_site_aniso_U_23
U 0.02470 0.00710 0.01100 0.00000 0.00580 0.00000
Si 0.02960 0.01220 0.01220 0.00000 0.00640 0.00000
O1 0.02440 0.03270 0.02750 0.00000 0.00860 0.00000
O2 0.01950 0.03770 0.02550 0.00000 0.00620 0.00000
O3 0.03240 0.01550 0.01830 0.00000 0.01020 0.00000
O4 0.06300 0.00640 0.01530 0.00180 0.01080 -0.00060
O-H5 0.03660 0.05360 0.03640 0.00000 0.01770 0.00000

loop_
_atom_site_label
_atom_site_fract_x
_atom_site_fract_y
_atom_site_fract_z
_atom_site_occupancy
_atom_site_U_iso_or_equiv
_atom_site_type_symbol
_atom_site_attached_hydrogens
U 0.52463 0.75000 0.63810 1.00000 ? U 0
Si 0.43200 0.75000 0.14810 1.00000 ? Si 0
K 0.04600 0.03700 0.64100 0.28000 0.04310 K 0
Na 0.00000 0.00000 0.50000 0.21000 0.06260 Na 0
O1 0.78600 0.75000 0.66800 1.00000 ? O 0
O2 0.26300 0.75000 0.59700 1.00000 ? O 0
O3 0.56600 0.75000 0.98800 1.00000 ? O 0
O4 0.52460 0.07400 0.68880 1.00000 ? O 0
O-H5 0.20300 0.75000 0.03000 1.00000 ? O 1
Wat6 0.92100 0.92500 0.20100 0.53000 0.06390 O 2
Wat7 0.93800 0.75000 0.24500 0.21000 0.11100 O 2

loop_
_cod_changelog_entry_id
_cod_changelog_entry_author
_cod_changelog_entry_date
_cod_changelog_entry_text
1
;cod-tools version 3.8.0
Id: cif_guess_AMCSD_atom_types 9581 2023-05-17 12:35:41Z saulius
;
2023-05-18T11:38:12+03:00
;Derived atom types and hydrogen counts
from atom names that follow the AMCSD naming convention
(Wat == water, O-H == hydroxyl).
;
2
;cod-tools version 3.10.1
Id: cif_fix_AMCSD_aniso_labels 10200 2024-08-01 14:09:44Z saulius
;
2024-08-02T12:20:35+03:00
;Changed the following '_atom_site_aniso_label' values:
'OH5' -> 'O-H5'
;

loop_
_cod_related_entry_id
_cod_related_entry_database
_cod_related_entry_code
1 AMCSD 0005562
